data_1545377
loop_
_publ_author_name
'Mayr, Tobias'
'Grassl, Tobias'
'Korber, Nikolaus'
'Christoffel, Volker'
'Bodensteiner, Michael'

_publ_section_title
;
 Cannabidiol revisited
;
_journal_coeditor_code SU4129
_journal_issue 2
_journal_name_full IUCrData
_journal_page_first x170276
_journal_paper_doi 10.1107/S2414314617002760
_journal_volume 2
_journal_year 2017
_chemical_formula_iupac 'C21 H30 O2'
_chemical_formula_moiety 'C21 H30 O2'
_chemical_formula_sum 'C21 H30 O2'
_chemical_formula_weight 314.45
_chemical_melting_point_gt 339
_chemical_melting_point_lt 340
_chemical_name_common Cannabidiol
_chemical_name_systematic 2-[(1<i>R</i>,6<i>R</i>)-3-Methyl-6-(prop-1-en-2-yl)cyclohex-2-enyl]-5-pentylbenzene-1,3-diol
_space_group_crystal_system monoclinic
_space_group_IT_number 4
_space_group_name_Hall 'P 2yb'
_space_group_name_H-M_alt 'P 1 21 1'
_symmetry_space_group_name_Hall 'P 2yb'
_symmetry_space_group_name_H-M 'P 1 21 1'
_atom_sites_solution_hydrogens difmap
_atom_sites_solution_primary dual
_audit_creation_method
;
Olex2 1.2-alpha
(compiled 2016.09.09 svn.r3337 for OlexSys, GUI svn.r5227)
;
_cell_angle_alpha 90
_cell_angle_beta 95.4480(10)
_cell_angle_gamma 90
_cell_formula_units_Z 4
_cell_length_a 10.43950(10)
_cell_length_b 10.87390(10)
_cell_length_c 16.7853(2)
_cell_measurement_reflns_used 54306
_cell_measurement_temperature 123
_cell_measurement_theta_max 74.7560
_cell_measurement_theta_min 3.5940
_cell_volume 1896.83(3)
_computing_cell_refinement
;
CrysAlis Pro (Rigaku OD, 2015)
;
_computing_data_collection
;
CrysAlis Pro (Rigaku OD, 2015)
;
_computing_data_reduction
;
CrysAlis Pro (Rigaku OD, 2015)
;
_computing_molecular_graphics
;
Mercury (Macrae <i>et al.</i>,  2008)
;
_computing_publication_material
;
<i>OLEX2</i> (Dolomanov <i>et al.</i>,  2009)
;
_computing_structure_refinement
;
SHELXL (Sheldrick, 2015b)
;
_computing_structure_solution
;
SHELXT (Sheldrick, 2015a)
;
_diffrn_ambient_temperature 123
_diffrn_detector_area_resol_mean 4.1818
_diffrn_measured_fraction_theta_full 0.999
_diffrn_measured_fraction_theta_max 0.993
_diffrn_measurement_device 'four-circle diffractometer'
_diffrn_measurement_device_type 'Agilent GV1000, TitanS2'
_diffrn_measurement_method '\w scans'
_diffrn_radiation_monochromator mirror
_diffrn_radiation_type 'Cu K\b'
_diffrn_radiation_wavelength 1.39222
_diffrn_reflns_av_R_equivalents 0.0442
_diffrn_reflns_limit_h_max 14
_diffrn_reflns_limit_h_min -14
_diffrn_reflns_limit_k_max 14
_diffrn_reflns_limit_k_min -15
_diffrn_reflns_limit_l_max 23
_diffrn_reflns_limit_l_min -23
_diffrn_reflns_number 85198
_diffrn_reflns_theta_full 74.500
_diffrn_reflns_theta_max 75.273
_diffrn_reflns_theta_min 2.388
_exptl_absorpt_coefficient_mu 0.386
_exptl_absorpt_correction_T_max 0.997
_exptl_absorpt_correction_T_min 0.996
_exptl_absorpt_correction_type gaussian
_exptl_absorpt_process_details
;
(CrysAlisPro; Rigaku OD, 2015)
;
_exptl_crystal_colour 'clear colourless'
_exptl_crystal_density_diffrn 1.101
_exptl_crystal_description prism
_exptl_crystal_F_000 688
_exptl_crystal_size_max 0.276
_exptl_crystal_size_mid 0.158
_exptl_crystal_size_min 0.152
_refine_diff_density_max 0.232
_refine_diff_density_min -0.126
_refine_ls_abs_structure_details
;
Flack <i>x</i> determined using 4335 quotients
[(<i>I</i>^+^)-(<i>I</i>^-^)]/[(<i>I</i>^+^)+(<i>I</i>^-^)]
(Parsons <i>et al.</i>,  2013
;
_refine_ls_abs_structure_Flack -0.03(6)
_refine_ls_extinction_method none
_refine_ls_goodness_of_fit_ref 1.027
_refine_ls_hydrogen_treatment refall
_refine_ls_matrix_type full
_refine_ls_number_parameters 655
_refine_ls_number_reflns 10203
_refine_ls_number_restraints 1
_refine_ls_restrained_S_all 1.027
_refine_ls_R_factor_all 0.0336
_refine_ls_R_factor_gt 0.0322
_refine_ls_shift/su_max 0.000
_refine_ls_shift/su_mean 0.000
_refine_ls_structure_factor_coef Fsqd
_refine_ls_weighting_details 'w=1/[\s^2^(Fo^2^)+(0.0493P)^2^+0.1553P] where P=(Fo^2^+2Fc^2^)/3'
_refine_ls_weighting_scheme calc
_refine_ls_wR_factor_gt 0.0861
_refine_ls_wR_factor_ref 0.0881
_reflns_number_gt 9859
_reflns_number_total 10203
_reflns_threshold_expression 'I > 2\s(I)'
_cod_data_source_file su4129sup1.cif
_cod_data_source_block I
_cod_database_code 1545377
_shelx_space_group_comment
;
The symmetry employed for this shelxl refinement is uniquely defined
by the following loop, which should always be used as a source of
symmetry information in preference to the above space-group names.
They are only intended as comments.
;

loop_
_space_group_symop_operation_xyz
'x, y, z'
'-x, y+1/2, -z'

loop_
_atom_site_type_symbol
_atom_site_label
_atom_site_fract_x
_atom_site_fract_y
_atom_site_fract_z
_atom_site_U_iso_or_equiv
_atom_site_adp_type
_atom_site_calc_flag
_atom_site_occupancy
O O2 0.45873(9) 0.27113(11) 0.68801(7) 0.0350(2) Uani d 1
O O3 0.22910(10) 0.31909(11) 0.75679(7) 0.0361(2) Uani d 1
O O4 -0.01007(11) 0.64952(12) 0.85698(7) 0.0370(2) Uani d 1
O O1 0.89037(10) 0.39186(12) 0.65474(7) 0.0401(2) Uani d 1
C C7 0.56191(12) 0.35049(13) 0.70250(8) 0.0280(2) Uani d 1
C C27 0.11199(12) 0.47899(13) 0.81028(7) 0.0276(2) Uani d 1
C C28 0.06220(12) 0.59824(14) 0.80142(8) 0.0298(2) Uani d 1
C C26 0.18235(11) 0.43560(13) 0.74901(7) 0.0285(2) Uani d 1
C C6 0.68036(12) 0.32428(13) 0.67315(7) 0.0272(2) Uani d 1
C C5 0.77497(12) 0.41511(14) 0.68514(8) 0.0297(2) Uani d 1
C C29 0.08240(13) 0.67195(14) 0.73595(9) 0.0337(3) Uani d 1
C C41 -0.10203(14) 0.40126(16) 0.96293(9) 0.0360(3) Uani d 1
C C37 0.09170(12) 0.39998(14) 0.88271(7) 0.0290(2) Uani d 1
C C9 0.63810(13) 0.54375(14) 0.75803(8) 0.0317(3) Uani d 1
C C16 0.70534(12) 0.20447(14) 0.63181(8) 0.0301(2) Uani d 1
C C8 0.54143(13) 0.45499(14) 0.74650(8) 0.0309(2) Uani d 1
C C10 0.75383(13) 0.52378(14) 0.72519(8) 0.0328(3) Uani d 1
C C38 0.16926(12) 0.44801(14) 0.96000(8) 0.0309(3) Uani d 1
C C31 0.20157(13) 0.50812(15) 0.68246(8) 0.0327(3) Uani d 1
C C42 -0.05071(13) 0.39038(15) 0.89332(8) 0.0329(3) Uani d 1
C C30 0.15332(13) 0.62697(15) 0.67583(8) 0.0334(3) Uani d 1
C C17 0.61190(15) 0.18610(16) 0.55797(8) 0.0359(3) Uani d 1
C C18 0.56273(18) 0.07793(18) 0.53315(9) 0.0432(4) Uani d 1
C C44 0.31309(14) 0.43548(17) 0.95708(9) 0.0381(3) Uani d 1
C C21 0.70272(14) 0.09214(15) 0.68849(9) 0.0352(3) Uani d 1
C C22 0.80132(16) 0.10349(17) 0.76024(11) 0.0426(3) Uani d 1
C C11 0.61657(16) 0.66019(16) 0.80361(10) 0.0390(3) Uani d 1
C C39 0.12060(15) 0.38200(17) 1.03236(8) 0.0374(3) Uani d 1
C C32 0.17722(17) 0.70713(19) 0.60483(10) 0.0434(4) Uani d 1
C C12 0.49874(18) 0.73187(17) 0.77039(10) 0.0429(3) Uani d 1
C C33 0.0558(2) 0.74656(19) 0.55280(11) 0.0475(4) Uani d 1
C C40 -0.01885(16) 0.41677(18) 1.04074(9) 0.0408(3) Uani d 1
C C13 0.47857(18) 0.85021(16) 0.81437(10) 0.0414(3) Uani d 1
C C23 0.7641(2) 0.12371(19) 0.83228(11) 0.0498(4) Uani d 1
C C20 0.7152(2) -0.02482(18) 0.63891(13) 0.0494(4) Uani d 1
C C43 -0.24537(17) 0.3974(2) 0.96703(12) 0.0503(4) Uani d 1
C C34 -0.01477(18) 0.64082(19) 0.50915(11) 0.0449(4) Uani d 1
C C14 0.3597(2) 0.9199(2) 0.78214(16) 0.0630(6) Uani d 1
C C25 0.4721(3) 0.0678(3) 0.45807(12) 0.0607(6) Uani d 1
C C45 0.36871(18) 0.3090(2) 0.95561(14) 0.0528(5) Uani d 1
C C46 0.38685(19) 0.5344(3) 0.95736(16) 0.0603(5) Uani d 1
C C19 0.5994(2) -0.03921(19) 0.57671(13) 0.0540(4) Uani d 1
C C15 0.3401(2) 1.0401(2) 0.82410(13) 0.0543(5) Uani d 1
C C35 -0.1338(2) 0.6820(2) 0.45576(15) 0.0578(5) Uani d 1
C C24 0.9415(2) 0.0943(3) 0.74624(18) 0.0663(6) Uani d 1
C C36 -0.1995(2) 0.5757(3) 0.40974(17) 0.0636(6) Uani d 1
H H40A -0.025(2) 0.504(2) 1.0609(14) 0.043(5) Uiso d 1
H H38 0.1488(18) 0.538(2) 0.9650(11) 0.027(4) Uiso d 1
H H8 0.459(2) 0.466(2) 0.7688(13) 0.042(5) Uiso d 1
H H33A -0.005(3) 0.789(3) 0.5860(17) 0.062(7) Uiso d 1
H H39A 0.177(2) 0.401(2) 1.0813(13) 0.041(5) Uiso d 1
H H21 0.617(2) 0.089(2) 0.7084(12) 0.033(5) Uiso d 1
H H33B 0.085(3) 0.807(3) 0.5148(17) 0.063(8) Uiso d 1
H H19A 0.527(3) -0.071(3) 0.6008(16) 0.060(7) Uiso d 1
H H42 -0.107(2) 0.374(2) 0.8461(12) 0.035(5) Uiso d 1
H H32A 0.235(3) 0.665(3) 0.5677(16) 0.055(7) Uiso d 1
H H37 0.1249(18) 0.315(2) 0.8712(11) 0.030(4) Uiso d 1
H H16 0.7917(18) 0.210(2) 0.6121(11) 0.030(4) Uiso d 1
H H39B 0.127(2) 0.290(3) 1.0247(14) 0.046(6) Uiso d 1
H H40B -0.055(2) 0.365(3) 1.0835(15) 0.050(6) Uiso d 1
H H17 0.591(2) 0.264(3) 0.5272(15) 0.047(6) Uiso d 1
H H31 0.251(2) 0.476(2) 0.6408(13) 0.043(5) Uiso d 1
H H45A 0.356(4) 0.256(4) 1.004(2) 0.092(11) Uiso d 1
H H20A 0.798(3) -0.018(3) 0.6132(16) 0.060(7) Uiso d 1
H H34A -0.042(2) 0.578(3) 0.5498(15) 0.050(6) Uiso d 1
H H10 0.823(2) 0.585(2) 0.7311(13) 0.039(5) Uiso d 1
H H11A 0.608(2) 0.639(3) 0.8615(15) 0.050(6) Uiso d 1
H H13A 0.550(3) 0.902(3) 0.8117(18) 0.069(8) Uiso d 1
H H1 0.943(3) 0.444(3) 0.6727(15) 0.054(7) Uiso d 1
H H13B 0.473(3) 0.835(3) 0.8723(17) 0.058(7) Uiso d 1
H H29 0.049(2) 0.756(2) 0.7327(13) 0.043(6) Uiso d 1
H H24A 0.961(3) 0.150(3) 0.7046(19) 0.070(8) Uiso d 1
H H24B 0.993(3) 0.106(3) 0.793(2) 0.077(9) Uiso d 1
H H3 0.290(2) 0.307(2) 0.7284(14) 0.046(6) Uiso d 1
H H35A -0.111(3) 0.746(3) 0.4193(18) 0.063(8) Uiso d 1
H H35B -0.190(3) 0.721(3) 0.4888(19) 0.068(8) Uiso d 1
H H46A 0.483(3) 0.524(3) 0.9616(18) 0.071(9) Uiso d 1
H H43A -0.283(3) 0.469(3) 0.9898(19) 0.074(9) Uiso d 1
H H12A 0.416(3) 0.679(3) 0.7686(19) 0.073(9) Uiso d 1
H H46B 0.344(4) 0.613(4) 0.958(2) 0.090(11) Uiso d 1
H H12B 0.499(3) 0.750(3) 0.7153(19) 0.070(8) Uiso d 1
H H15A 0.342(3) 1.031(3) 0.883(2) 0.080(10) Uiso d 1
H H19B 0.617(3) -0.104(3) 0.537(2) 0.074(9) Uiso d 1
H H32B 0.223(3) 0.781(3) 0.6257(17) 0.064(8) Uiso d 1
H H14A 0.365(4) 0.935(4) 0.720(3) 0.113(14) Uiso d 1
H H34B 0.048(2) 0.596(3) 0.4745(15) 0.052(6) Uiso d 1
H H20B 0.721(3) -0.098(3) 0.6747(16) 0.057(7) Uiso d 1
H H43B -0.293(3) 0.386(3) 0.9146(17) 0.060(7) Uiso d 1
H H23A 0.676(3) 0.132(3) 0.8403(16) 0.059(7) Uiso d 1
H H23B 0.818(3) 0.130(3) 0.8784(17) 0.061(7) Uiso d 1
H H2 0.475(2) 0.223(2) 0.6496(14) 0.044(5) Uiso d 1
H H4 -0.036(3) 0.593(3) 0.8864(16) 0.054(7) Uiso d 1
H H43C -0.264(3) 0.331(3) 1.0030(19) 0.073(9) Uiso d 1
H H25A 0.443(3) 0.156(4) 0.438(2) 0.075(9) Uiso d 1
H H15B 0.415(3) 1.097(4) 0.815(2) 0.082(10) Uiso d 1
H H36A -0.142(3) 0.538(3) 0.3720(17) 0.063(8) Uiso d 1
H H25B 0.512(3) 0.020(3) 0.4207(19) 0.069(8) Uiso d 1
H H25C 0.401(3) 0.024(3) 0.4684(19) 0.073(9) Uiso d 1
H H45B 0.463(3) 0.312(3) 0.9515(18) 0.068(8) Uiso d 1
H H11B 0.692(3) 0.713(3) 0.8057(18) 0.072(8) Uiso d 1
H H45C 0.331(3) 0.264(3) 0.914(2) 0.078(9) Uiso d 1
H H36B -0.222(3) 0.515(4) 0.448(2) 0.076(9) Uiso d 1
H H14B 0.280(5) 0.877(5) 0.788(3) 0.125(16) Uiso d 1
H H36C -0.284(4) 0.611(4) 0.377(2) 0.088(11) Uiso d 1
H H24C 0.955(4) 0.003(4) 0.723(2) 0.093(11) Uiso d 1
H H15C 0.261(4) 1.085(4) 0.808(2) 0.098(12) Uiso d 1

loop_
_atom_site_aniso_label
_atom_site_aniso_U_11
_atom_site_aniso_U_22
_atom_site_aniso_U_33
_atom_site_aniso_U_12
_atom_site_aniso_U_13
_atom_site_aniso_U_23
O2 0.0289(4) 0.0337(5) 0.0438(5) -0.0053(4) 0.0102(4) -0.0110(4)
O3 0.0349(5) 0.0343(6) 0.0409(5) 0.0056(4) 0.0121(4) -0.0004(4)
O4 0.0416(5) 0.0330(6) 0.0380(5) 0.0046(4) 0.0113(4) -0.0038(4)
O1 0.0277(4) 0.0454(7) 0.0481(6) -0.0063(4) 0.0074(4) -0.0059(5)
C7 0.0276(5) 0.0280(6) 0.0281(5) -0.0018(4) 0.0016(4) -0.0003(4)
C27 0.0256(5) 0.0302(6) 0.0271(5) -0.0014(4) 0.0027(4) -0.0013(4)
C28 0.0273(5) 0.0313(7) 0.0309(5) -0.0008(5) 0.0034(4) -0.0028(5)
C26 0.0237(5) 0.0316(7) 0.0302(5) -0.0003(4) 0.0027(4) -0.0026(5)
C6 0.0277(5) 0.0279(6) 0.0258(5) 0.0000(4) 0.0018(4) 0.0007(4)
C5 0.0264(5) 0.0331(7) 0.0292(5) -0.0011(5) 0.0003(4) 0.0028(5)
C29 0.0312(6) 0.0311(7) 0.0386(6) -0.0008(5) 0.0028(5) 0.0025(5)
C41 0.0335(6) 0.0392(8) 0.0361(6) -0.0019(5) 0.0077(5) 0.0030(6)
C37 0.0297(5) 0.0301(7) 0.0272(5) -0.0006(5) 0.0032(4) -0.0002(4)
C9 0.0332(6) 0.0290(7) 0.0314(6) 0.0017(5) -0.0052(5) -0.0027(5)
C16 0.0300(6) 0.0299(7) 0.0312(5) 0.0007(5) 0.0075(4) -0.0016(5)
C8 0.0294(5) 0.0315(7) 0.0315(5) 0.0020(5) 0.0014(4) -0.0037(5)
C10 0.0300(6) 0.0306(7) 0.0361(6) -0.0033(5) -0.0049(5) -0.0003(5)
C38 0.0311(6) 0.0330(7) 0.0282(5) -0.0004(5) 0.0016(4) -0.0004(5)
C31 0.0277(5) 0.0415(8) 0.0294(5) -0.0034(5) 0.0061(4) -0.0021(5)
C42 0.0314(6) 0.0358(7) 0.0315(6) -0.0042(5) 0.0026(5) 0.0016(5)
C30 0.0295(6) 0.0394(8) 0.0311(6) -0.0056(5) 0.0015(4) 0.0042(5)
C17 0.0409(7) 0.0392(8) 0.0285(6) -0.0005(6) 0.0084(5) -0.0053(5)
C18 0.0503(8) 0.0465(10) 0.0342(6) -0.0056(7) 0.0112(6) -0.0129(6)
C44 0.0331(6) 0.0473(9) 0.0332(6) 0.0020(6) -0.0008(5) -0.0012(6)
C21 0.0356(6) 0.0301(7) 0.0405(7) 0.0012(5) 0.0070(5) 0.0011(5)
C22 0.0397(7) 0.0357(8) 0.0513(8) 0.0028(6) -0.0013(6) 0.0103(7)
C11 0.0403(7) 0.0319(8) 0.0426(7) 0.0032(6) -0.0069(6) -0.0098(6)
C39 0.0414(7) 0.0435(9) 0.0271(5) 0.0016(6) 0.0020(5) 0.0031(5)
C32 0.0429(7) 0.0482(10) 0.0393(7) -0.0094(7) 0.0051(6) 0.0112(7)
C12 0.0493(8) 0.0349(8) 0.0423(8) 0.0082(6) -0.0073(6) -0.0079(6)
C33 0.0572(9) 0.0442(10) 0.0403(8) -0.0047(7) 0.0011(7) 0.0111(7)
C40 0.0433(7) 0.0491(10) 0.0311(6) -0.0003(6) 0.0093(5) 0.0014(6)
C13 0.0501(8) 0.0306(8) 0.0427(7) 0.0049(6) 0.0006(6) -0.0046(6)
C23 0.0590(10) 0.0435(10) 0.0448(8) -0.0022(8) -0.0065(7) 0.0068(7)
C20 0.0574(10) 0.0300(8) 0.0621(10) 0.0052(7) 0.0128(8) -0.0040(7)
C43 0.0355(7) 0.0689(13) 0.0484(8) -0.0037(8) 0.0136(6) 0.0041(9)
C34 0.0488(8) 0.0426(9) 0.0429(8) -0.0007(7) 0.0022(6) 0.0068(7)
C14 0.0641(12) 0.0452(12) 0.0756(14) 0.0181(9) -0.0141(10) -0.0167(10)
C25 0.0731(13) 0.0685(15) 0.0401(8) -0.0155(11) 0.0037(9) -0.0236(9)
C45 0.0413(8) 0.0558(12) 0.0591(10) 0.0145(8) -0.0063(7) -0.0074(9)
C46 0.0366(8) 0.0613(14) 0.0833(15) -0.0080(8) 0.0070(9) 0.0000(11)
C19 0.0686(12) 0.0369(10) 0.0577(10) -0.0088(8) 0.0122(9) -0.0156(8)
C15 0.0680(12) 0.0384(10) 0.0581(10) 0.0133(9) 0.0143(9) -0.0006(8)
C35 0.0599(11) 0.0511(12) 0.0593(11) 0.0042(9) -0.0112(9) 0.0052(9)
C24 0.0396(9) 0.0783(17) 0.0794(15) 0.0108(10) -0.0016(9) 0.0226(14)
C36 0.0584(12) 0.0607(14) 0.0692(13) 0.0005(10) -0.0070(10) 0.0006(11)

loop_
_atom_type_symbol
_atom_type_description
_atom_type_scat_dispersion_real
_atom_type_scat_dispersion_imag
_atom_type_scat_source
C C 0.0160 0.0080 'International Tables Vol C Tables 4.2.6.8 and 6.1.1.4'
H H 0.0000 0.0000 'International Tables Vol C Tables 4.2.6.8 and 6.1.1.4'
O O 0.0440 0.0270 'International Tables Vol C Tables 4.2.6.8 and 6.1.1.4'

loop_
_exptl_crystal_face_index_h
_exptl_crystal_face_index_k
_exptl_crystal_face_index_l
_exptl_crystal_face_perp_dist
0 6 7 0.0893
-1 1 12 0.0936
0 -7 6 0.0734
3 -4 -9 0.0577
0 8 -2 0.0799
-7 -1 4 0.1062
7 0 -5 0.0730
0 -8 0 0.0688
-2 -7 -6 0.0777
1 -1 -12 0.0643
-1 6 7 0.0802
-2 5 -9 0.1101

loop_
_geom_angle_atom_site_label_1
_geom_angle_atom_site_label_2
_geom_angle_atom_site_label_3
_geom_angle
C7 O2 H2 107.9(16)
C26 O3 H3 112.3(18)
C28 O4 H4 108.9(19)
C5 O1 H1 108.4(18)
O2 C7 C6 120.59(12)
C8 C7 O2 116.69(12)
C8 C7 C6 122.72(12)
C28 C27 C26 116.69(12)
C28 C27 C37 122.01(11)
C26 C27 C37 121.29(13)
O4 C28 C27 121.79(13)
O4 C28 C29 115.90(13)
C29 C28 C27 122.32(12)
O3 C26 C27 116.85(12)
O3 C26 C31 121.68(12)
C31 C26 C27 121.46(13)
C7 C6 C16 122.20(12)
C5 C6 C7 116.12(12)
C5 C6 C16 121.68(11)
O1 C5 C6 116.65(13)
O1 C5 C10 121.43(13)
C10 C5 C6 121.92(12)
C28 C29 C30 119.97(14)
C28 C29 H29 120.1(13)
C30 C29 H29 119.9(13)
C42 C41 C40 121.44(13)
C42 C41 C43 121.36(14)
C43 C41 C40 117.19(13)
C27 C37 C38 112.15(11)
C27 C37 H37 106.6(11)
C38 C37 H37 107.8(11)
C42 C37 C27 110.20(11)
C42 C37 C38 111.34(10)
C42 C37 H37 108.5(11)
C8 C9 C11 120.68(13)
C10 C9 C8 118.71(13)
C10 C9 C11 120.60(14)
C6 C16 C17 111.32(12)
C6 C16 C21 112.57(11)
C6 C16 H16 107.6(12)
C17 C16 C21 110.52(12)
C17 C16 H16 105.6(11)
C21 C16 H16 108.9(12)
C7 C8 C9 119.71(12)
C7 C8 H8 119.2(14)
C9 C8 H8 121.1(14)
C5 C10 C9 120.58(13)
C5 C10 H10 118.7(13)
C9 C10 H10 120.7(13)
C37 C38 H38 107.4(11)
C44 C38 C37 112.51(11)
C44 C38 C39 112.76(12)
C44 C38 H38 108.0(11)
C39 C38 C37 108.52(11)
C39 C38 H38 107.4(11)
C26 C31 H31 119.9(15)
C30 C31 C26 120.74(12)
C30 C31 H31 119.4(15)
C41 C42 C37 125.11(12)
C41 C42 H42 118.5(13)
C37 C42 H42 116.4(12)
C29 C30 C32 120.33(15)
C31 C30 C29 118.81(13)
C31 C30 C32 120.86(14)
C16 C17 H17 113.6(14)
C18 C17 C16 124.76(16)
C18 C17 H17 121.6(14)
C17 C18 C25 121.23(19)
C17 C18 C19 121.57(16)
C19 C18 C25 117.16(18)
C45 C44 C38 118.15(15)
C46 C44 C38 120.39(17)
C46 C44 C45 121.46(17)
C16 C21 H21 107.7(13)
C22 C21 C16 111.96(13)
C22 C21 C20 114.41(15)
C22 C21 H21 107.7(12)
C20 C21 C16 108.26(13)
C20 C21 H21 106.5(13)
C23 C22 C21 120.27(16)
C23 C22 C24 121.83(19)
C24 C22 C21 117.87(18)
C9 C11 C12 113.57(12)
C9 C11 H11A 109.0(16)
C9 C11 H11B 110.9(19)
C12 C11 H11A 109.1(14)
C12 C11 H11B 110(2)
H11A C11 H11B 104(2)
C38 C39 H39A 110.1(14)
C38 C39 H39B 109.3(14)
C40 C39 C38 110.32(12)
C40 C39 H39A 111.6(13)
C40 C39 H39B 109.4(14)
H39A C39 H39B 105.9(19)
C30 C32 C33 114.85(14)
C30 C32 H32A 112.2(16)
C30 C32 H32B 107.4(17)
C33 C32 H32A 106.6(15)
C33 C32 H32B 109.2(18)
H32A C32 H32B 106(2)
C11 C12 H12A 111.8(19)
C11 C12 H12B 112.7(19)
C13 C12 C11 113.86(13)
C13 C12 H12A 109.4(18)
C13 C12 H12B 108(2)
H12A C12 H12B 100(3)
C32 C33 H33A 110.4(16)
C32 C33 H33B 105.3(17)
C34 C33 C32 113.65(17)
C34 C33 H33A 108.3(18)
C34 C33 H33B 111.2(17)
H33A C33 H33B 108(2)
C41 C40 C39 111.66(12)
C41 C40 H40A 110.2(13)
C41 C40 H40B 109.2(14)
C39 C40 H40A 111.0(13)
C39 C40 H40B 110.6(14)
H40A C40 H40B 103.9(19)
C12 C13 C14 113.65(15)
C12 C13 H13A 109.9(19)
C12 C13 H13B 111.2(18)
C14 C13 H13A 108(2)
C14 C13 H13B 108.2(17)
H13A C13 H13B 105(2)
C22 C23 H23A 121.3(17)
C22 C23 H23B 124.9(18)
H23A C23 H23B 114(2)
C21 C20 H20A 106.8(18)
C21 C20 H20B 109.9(16)
C19 C20 C21 110.68(15)
C19 C20 H20A 111.8(16)
C19 C20 H20B 109.1(16)
H20A C20 H20B 108(2)
C41 C43 H43A 116(2)
C41 C43 H43B 112.6(16)
C41 C43 H43C 107.7(19)
H43A C43 H43B 106(3)
H43A C43 H43C 104(3)
H43B C43 H43C 111(3)
C33 C34 C35 113.08(17)
C33 C34 H34A 109.5(14)
C33 C34 H34B 108.6(15)
C35 C34 H34A 109.1(14)
C35 C34 H34B 109.3(14)
H34A C34 H34B 107(2)
C13 C14 H14A 108(2)
C13 C14 H14B 114(3)
C15 C14 C13 114.30(18)
C15 C14 H14A 110(3)
C15 C14 H14B 103(3)
H14A C14 H14B 107(4)
C18 C25 H25A 110.3(18)
C18 C25 H25B 108.3(19)
C18 C25 H25C 110(2)
H25A C25 H25B 115(3)
H25A C25 H25C 108(3)
H25B C25 H25C 105(3)
C44 C45 H45A 116(2)
C44 C45 H45B 111(2)
C44 C45 H45C 112(2)
H45A C45 H45B 106(3)
H45A C45 H45C 103(3)
H45B C45 H45C 109(3)
C44 C46 H46A 119(2)
C44 C46 H46B 117(2)
H46A C46 H46B 124(3)
C18 C19 C20 113.24(16)
C18 C19 H19A 109.6(18)
C18 C19 H19B 109(2)
C20 C19 H19A 110.7(16)
C20 C19 H19B 110.3(19)
H19A C19 H19B 103(3)
C14 C15 H15A 113(2)
C14 C15 H15B 108(2)
C14 C15 H15C 117(3)
H15A C15 H15B 105(3)
H15A C15 H15C 105(3)
H15B C15 H15C 107(3)
C34 C35 H35A 110.3(17)
C34 C35 H35B 107.5(19)
C36 C35 C34 112.3(2)
C36 C35 H35A 110.5(18)
C36 C35 H35B 112(2)
H35A C35 H35B 104(3)
C22 C24 H24A 110.2(18)
C22 C24 H24B 111(2)
C22 C24 H24C 106(2)
H24A C24 H24B 113(3)
H24A C24 H24C 106(3)
H24B C24 H24C 110(3)
C35 C36 H36A 111.6(18)
C35 C36 H36B 108(2)
C35 C36 H36C 108(2)
H36A C36 H36B 110(3)
H36A C36 H36C 109(3)
H36B C36 H36C 110(3)

loop_
_geom_bond_atom_site_label_1
_geom_bond_atom_site_label_2
_geom_bond_distance
O2 C7 1.3836(16)
O2 H2 0.86(3)
O3 C26 1.3595(18)
O3 H3 0.84(3)
O4 C28 1.3723(16)
O4 H4 0.85(3)
O1 C5 1.3756(17)
O1 H1 0.83(3)
C7 C6 1.4031(18)
C7 C8 1.3829(19)
C27 C28 1.400(2)
C27 C26 1.4011(17)
C27 C37 1.5198(18)
C28 C29 1.392(2)
C26 C31 1.3973(19)
C6 C5 1.3978(18)
C6 C16 1.510(2)
C5 C10 1.388(2)
C29 C30 1.395(2)
C29 H29 0.98(3)
C41 C42 1.3361(19)
C41 C40 1.508(2)
C41 C43 1.505(2)
C37 C38 1.5530(17)
C37 C42 1.5176(18)
C37 H37 1.01(2)
C9 C8 1.397(2)
C9 C10 1.392(2)
C9 C11 1.507(2)
C16 C17 1.516(2)
C16 C21 1.550(2)
C16 H16 0.991(19)
C8 H8 0.98(2)
C10 H10 0.98(2)
C38 C44 1.5131(19)
C38 C39 1.5380(19)
C38 H38 1.01(2)
C31 C30 1.388(2)
C31 H31 0.97(2)
C42 H42 0.96(2)
C30 C32 1.516(2)
C17 C18 1.334(2)
C17 H17 1.01(3)
C18 C25 1.506(3)
C18 C19 1.500(3)
C44 C45 1.494(3)
C44 C46 1.323(3)
C21 C22 1.513(2)
C21 C20 1.532(2)
C21 H21 0.99(2)
C22 C23 1.323(3)
C22 C24 1.507(3)
C11 C12 1.517(2)
C11 H11A 1.01(3)
C11 H11B 0.98(3)
C39 C40 1.523(2)
C39 H39A 0.98(2)
C39 H39B 1.02(3)
C32 C33 1.531(3)
C32 H32A 1.02(3)
C32 H32B 0.98(3)
C12 C13 1.508(2)
C12 H12A 1.03(3)
C12 H12B 0.95(3)
C33 C34 1.516(3)
C33 H33A 1.00(3)
C33 H33B 0.99(3)
C40 H40A 1.01(3)
C40 H40B 1.01(3)
C13 C14 1.510(3)
C13 H13A 0.94(3)
C13 H13B 0.99(3)
C23 H23A 0.95(3)
C23 H23B 0.92(3)
C20 C19 1.529(3)
C20 H20A 1.00(3)
C20 H20B 1.00(3)
C43 H43A 0.96(4)
C43 H43B 0.98(3)
C43 H43C 0.97(4)
C34 C35 1.529(3)
C34 H34A 1.02(3)
C34 H34B 1.04(3)
C14 C15 1.507(3)
C14 H14A 1.06(4)
C14 H14B 0.97(5)
C25 H25A 1.05(4)
C25 H25B 0.94(3)
C25 H25C 0.91(4)
C45 H45A 1.01(4)
C45 H45B 1.00(3)
C45 H45C 0.91(4)
C46 H46A 1.01(3)
C46 H46B 0.97(4)
C19 H19A 0.95(3)
C19 H19B 0.99(3)
C15 H15A 1.00(3)
C15 H15B 1.03(4)
C15 H15C 0.97(4)
C35 C36 1.517(4)
C35 H35A 0.97(3)
C35 H35B 0.94(3)
C24 H24A 0.96(3)
C24 H24B 0.91(4)
C24 H24C 1.09(4)
C36 H36A 1.00(3)
C36 H36B 0.96(4)
C36 H36C 1.07(4)

loop_
_geom_torsion_atom_site_label_1
_geom_torsion_atom_site_label_2
_geom_torsion_atom_site_label_3
_geom_torsion_atom_site_label_4
_geom_torsion
O2 C7 C6 C5 174.74(12)
O2 C7 C6 C16 -5.95(19)
O2 C7 C8 C9 -175.02(12)
O3 C26 C31 C30 -179.81(12)
O4 C28 C29 C30 -179.15(13)
O1 C5 C10 C9 -177.67(13)
C7 C6 C5 O1 -178.32(12)
C7 C6 C5 C10 1.27(18)
C7 C6 C16 C17 59.51(16)
C7 C6 C16 C21 -65.22(16)
C27 C28 C29 C30 0.7(2)
C27 C26 C31 C30 1.3(2)
C27 C37 C38 C44 -67.06(16)
C27 C37 C38 C39 167.46(12)
C27 C37 C42 C41 -135.63(17)
C28 C27 C26 O3 -178.98(11)
C28 C27 C26 C31 -0.02(18)
C28 C27 C37 C38 -70.38(15)
C28 C27 C37 C42 54.26(16)
C28 C29 C30 C31 0.6(2)
C28 C29 C30 C32 -179.24(13)
C26 C27 C28 O4 178.87(12)
C26 C27 C28 C29 -0.96(18)
C26 C27 C37 C38 109.37(14)
C26 C27 C37 C42 -125.99(13)
C26 C31 C30 C29 -1.5(2)
C26 C31 C30 C32 178.27(13)
C6 C7 C8 C9 4.8(2)
C6 C5 C10 C9 2.8(2)
C6 C16 C17 C18 -143.92(15)
C6 C16 C21 C22 -58.66(16)
C6 C16 C21 C20 174.31(13)
C5 C6 C16 C17 -121.22(13)
C5 C6 C16 C21 114.05(13)
C29 C30 C32 C33 -62.2(2)
C37 C27 C28 O4 -1.37(19)
C37 C27 C28 C29 178.80(12)
C37 C27 C26 O3 1.26(18)
C37 C27 C26 C31 -179.78(11)
C37 C38 C44 C45 -66.00(18)
C37 C38 C44 C46 115.25(19)
C37 C38 C39 C40 -64.94(16)
C9 C11 C12 C13 -178.47(15)
C16 C6 C5 O1 2.37(18)
C16 C6 C5 C10 -178.04(12)
C16 C17 C18 C25 -178.89(16)
C16 C17 C18 C19 -1.5(3)
C16 C21 C22 C23 109.34(19)
C16 C21 C22 C24 -69.1(2)
C16 C21 C20 C19 -63.94(19)
C8 C7 C6 C5 -5.08(19)
C8 C7 C6 C16 174.22(12)
C8 C9 C10 C5 -3.1(2)
C8 C9 C11 C12 -55.2(2)
C10 C9 C8 C7 -0.6(2)
C10 C9 C11 C12 123.46(16)
C38 C37 C42 C41 -10.5(2)
C38 C39 C40 C41 50.55(19)
C31 C30 C32 C33 118.00(18)
C42 C41 C40 C39 -16.2(2)
C42 C37 C38 C44 168.94(13)
C42 C37 C38 C39 43.46(16)
C30 C32 C33 C34 -66.3(2)
C17 C16 C21 C22 176.17(13)
C17 C16 C21 C20 49.14(16)
C17 C18 C19 C20 -11.9(3)
C44 C38 C39 C40 169.73(14)
C21 C16 C17 C18 -18.05(19)
C21 C20 C19 C18 44.8(2)
C22 C21 C20 C19 170.46(16)
C11 C9 C8 C7 178.12(13)
C11 C9 C10 C5 178.21(13)
C11 C12 C13 C14 -178.8(2)
C39 C38 C44 C45 57.14(19)
C39 C38 C44 C46 -121.6(2)
C32 C33 C34 C35 -178.50(17)
C12 C13 C14 C15 -178.5(2)
C33 C34 C35 C36 177.4(2)
C40 C41 C42 C37 -4.0(3)
C20 C21 C22 C23 -127.02(19)
C20 C21 C22 C24 54.5(2)
C43 C41 C42 C37 176.55(17)
C43 C41 C40 C39 163.23(17)
C25 C18 C19 C20 165.63(17)

_cod_database_fobs_code 1545377
